data_4026069
loop_
_publ_author_name
'Simon Grabowsky'
'Tanja Schirmeister'
'Carsten Paulmann'
'Thomas Pfeuffer'
'Peter Luger'

_publ_contact_author
;
  Dr. Simon Grabowsky
  Freie Universitaet Berlin
  Institut fuer Chemie und Biochemie
  Anorganische Chemie
  Fabeckstr. 36a
  14195 Berlin
  Germany

;
_publ_contact_author_email vongrabo@chemie.fu-berlin.de
_publ_contact_author_fax 0049-30-838-53464
_publ_contact_author_phone 0049-30-838-53450
_publ_section_title
;
 Effect of Electron-Withdrawing Substituents on the Epoxide Ring: An
 Experimental and Theoretical Electron Density Analysis of a Series of
 Epoxide Derivatives
;
_journal_name_full 'Journal of Organic Chemistry'
_journal_page_first 1305
_journal_page_last 1318
_journal_paper_doi 10.1021/jo102125n
_journal_volume 76
_journal_year 2011
_chemical_formula_moiety 'C12 H11 N O7'
_chemical_formula_sum 'C12 H11 N O7'
_chemical_formula_weight 281.22
_chemical_name_common 'acceptor-substituted oxirane'
_space_group_IT_number 2
_symmetry_cell_setting triclinic
_symmetry_space_group_name_Hall '-P 1'
_symmetry_space_group_name_H-M 'P -1'
_atom_sites_solution_hydrogens geom
_atom_sites_solution_primary direct
_atom_sites_solution_secondary difmap
_cell_angle_alpha 86.198(1)
_cell_angle_beta 74.105(1)
_cell_angle_gamma 60.673(1)
_cell_formula_units_Z 2
_cell_length_a 7.7460(3)
_cell_length_b 8.0800(2)
_cell_length_c 11.8350(5)
_cell_measurement_reflns_used 2938
_cell_measurement_temperature 100
_cell_measurement_theta_max 41.81
_cell_measurement_theta_min 14.48
_cell_volume 619.07(4)
_computing_cell_refinement 'XDS Kabsch, W. J. Appl. Cryst. 26, 795 (1993)'
_computing_data_collection 'XDS Kabsch, W. J. Appl. Cryst. 26, 795 (1993)'
_computing_data_reduction 'SORTAV Blessing, R. J. Appl. Cryst. 22, 396 (1989)'
_computing_molecular_graphics 'Volkov et al, (2006)'
_computing_publication_material 'Volkov et al, (2006)'
_computing_structure_refinement 'Volkov et al, (2006)'
_computing_structure_solution 'SHELXS-97 Sheldrick, Acta Cryst.A 64, 112 (2008)'
_diffrn_ambient_temperature 100
_diffrn_measured_fraction_theta_full 0.953
_diffrn_measured_fraction_theta_max 0.842
_diffrn_measurement_device_type 'MarCCD 165 detector'
_diffrn_measurement_method 'phi scans'
_diffrn_radiation_type synchrotron
_diffrn_radiation_wavelength 0.56000
_diffrn_reflns_av_R_equivalents 0.0762
_diffrn_reflns_av_sigmaI/netI 0.0721
_diffrn_reflns_limit_h_max 18
_diffrn_reflns_limit_h_min -17
_diffrn_reflns_limit_k_max 19
_diffrn_reflns_limit_k_min -19
_diffrn_reflns_limit_l_max 28
_diffrn_reflns_limit_l_min 0
_diffrn_reflns_number 126224
_diffrn_reflns_theta_full 20.49
_diffrn_reflns_theta_max 41.81
_diffrn_reflns_theta_min 1.41
_diffrn_standards_decay_% 0
_exptl_absorpt_coefficient_mu 0.076
_exptl_absorpt_correction_type none
_exptl_crystal_colour colourless
_exptl_crystal_density_diffrn 1.509
_exptl_crystal_description block
_exptl_crystal_F_000 292
_exptl_crystal_size_max 0.60
_exptl_crystal_size_mid 0.40
_exptl_crystal_size_min 0.15
_refine_diff_density_max 0.185
_refine_diff_density_min -0.314
_refine_diff_density_rms 0.044
_refine_ls_extinction_method none
_refine_ls_goodness_of_fit_ref 0.9537
_refine_ls_hydrogen_treatment noref
_refine_ls_matrix_type full
_refine_ls_number_parameters 515
_refine_ls_number_reflns 8523
_refine_ls_number_restraints 0
_refine_ls_R_factor_all 0.0573
_refine_ls_R_factor_gt 0.0309
_refine_ls_R_Fsqd_factor 0.0460
_refine_ls_shift/su_max 0
_refine_ls_structure_factor_coef Fsqd
_refine_ls_weighting_details
;
calc w1 = 1/[s^2^(Fo)]
;
_refine_ls_weighting_scheme calc
_refine_ls_wR_factor_ref 0.0422
_reflns_number_gt 8523
_reflns_number_total 14724
_reflns_threshold_expression >3sigma(I)
_cod_data_source_file jo102125n_si_003.cif
_cod_data_source_block NipheEpoxide
_cod_database_code 4026069

loop_
_space_group_symop_id
_space_group_symop_operation_xyz
1 +X,+Y,+Z
2 -X,-Y,-Z

loop_
_atom_local_axes_atom_label
_atom_local_axes_atom0
_atom_local_axes_ax1
_atom_local_axes_atom1
_atom_local_axes_atom2
_atom_local_axes_ax2
O1 DUM0 Z O1 C1 Y
O2 N1 X O2 O3 Y
O3 N1 -X O3 O2 Y
O4 C9 X O4 C10 Y
O5 C9 X O5 C10 Y
O6 C11 X O6 C12 Y
O7 C11 X O7 C12 Y
N1 C8 Z N1 O2 Y
C1 C2 Z C1 O1 Y
C2 C1 Z C2 O1 Y
C3 C4 X C3 C5 Y
C4 C7 X C4 C3 Y
C5 C6 X C5 C3 Y
C6 C8 X C6 C5 Y
C7 C8 X C7 C4 Y
C8 N1 Z C8 C7 Y
C9 O4 X C9 O5 Y
C10 O5 Z C10 H10A Y
C11 O6 X C11 O7 Y
C12 O7 Z C12 H12A Y
H10A C10 Z H10A H10B Y
H10B C10 Z H10B H10A Y
H10C C10 Z H10C H10B Y
H12A C12 Z H12A H12B Y
H12B C12 Z H12B H12A Y
H12C C12 Z H12C H12B Y
H1 C1 Z H1 O1 Y
H4 C4 Z H4 C7 Y
H5 C5 Z H5 C6 Y
H6 C6 Z H6 C8 Y
H7 C7 Z H7 C4 Y

loop_
_atom_rho_multipole_atom_label
_atom_rho_multipole_coeff_Pv
_atom_rho_multipole_coeff_P00
_atom_rho_multipole_coeff_P11
_atom_rho_multipole_coeff_P1-1
_atom_rho_multipole_coeff_P10
_atom_rho_multipole_coeff_P20
_atom_rho_multipole_coeff_P21
_atom_rho_multipole_coeff_P2-1
_atom_rho_multipole_coeff_P22
_atom_rho_multipole_coeff_P2-2
_atom_rho_multipole_coeff_P30
_atom_rho_multipole_coeff_P31
_atom_rho_multipole_coeff_P3-1
_atom_rho_multipole_coeff_P32
_atom_rho_multipole_coeff_P3-2
_atom_rho_multipole_coeff_P33
_atom_rho_multipole_coeff_P3-3
_atom_rho_multipole_coeff_P40
_atom_rho_multipole_coeff_P41
_atom_rho_multipole_coeff_P4-1
_atom_rho_multipole_coeff_P42
_atom_rho_multipole_coeff_P4-2
_atom_rho_multipole_coeff_P43
_atom_rho_multipole_coeff_P4-3
_atom_rho_multipole_coeff_P44
_atom_rho_multipole_coeff_P4-4
_atom_rho_multipole_kappa
_atom_rho_multipole_kappa_prime0
_atom_rho_multipole_kappa_prime1
_atom_rho_multipole_kappa_prime2
_atom_rho_multipole_kappa_prime3
_atom_rho_multipole_kappa_prime4
_atom_rho_multipole_radial_slater_n0
_atom_rho_multipole_radial_slater_zeta0
_atom_rho_multipole_radial_slater_n1
_atom_rho_multipole_radial_slater_zeta1
_atom_rho_multipole_radial_slater_n2
_atom_rho_multipole_radial_slater_zeta2
_atom_rho_multipole_radial_slater_n3
_atom_rho_multipole_radial_slater_zeta3
_atom_rho_multipole_radial_slater_n4
_atom_rho_multipole_radial_slater_zeta4
O1 5.84(2) 0 0 0 -0.042(14) -0.056(14) 0 0 0.138(13) 0 -0.007(12) 0 0 -0.061(12) 0 0 0 -0.046(16) 0 0 -0.081(15) 0 0 0 0.022(13) 0 0.981611 1 1 1 1 1 2 4.466 2 4.466 2 4.466 3 4.466 4 4.466
O2 5.96(3) 0 -0.039(18) 0.009(15) 0 -0.17(2) 0 0 -0.070(17) 0.012(16) 0 0.006(16) -0.038(15) 0 0 0.073(13) 0.032(13) 0.00(2) 0 0 -0.00(2) -0.04(2) 0 0 0.009(17) -0.017(16) 0.973233 1 1 1 1 1 2 4.466 2 4.466 2 4.466 3 4.466 4 4.466
O3 6.02(3) 0 0.008(18) 0.045(16) 0 -0.18(2) 0 0 -0.107(17) 0.039(17) 0 0.074(17) -0.015(16) 0 0 0.077(14) 0.017(14) 0.00(2) 0 0 -0.02(2) -0.03(2) 0 0 0.057(17) 0.036(16) 0.973233 1 1 1 1 1 2 4.466 2 4.466 2 4.466 3 4.466 4 4.466
O4 5.85(3) 0 0.053(18) 0.042(15) 0 -0.107(17) 0 0 0.006(17) 0.047(16) 0 -0.023(13) -0.013(11) 0 0 0.054(13) 0.028(13) 0.017(17) 0 0 -0.028(16) 0.002(15) 0 0 0.062(15) 0.058(15) 0.983124 1 1 1 1 1 2 4.466 2 4.466 2 4.466 3 4.466 4 4.466
O5 5.67(3) 0 -0.041(14) -0.098(13) 0 0.076(14) 0 0 0.007(13) 0.023(15) 0 0.032(12) 0.006(11) 0 0 0.058(11) -0.017(11) -0.004(15) 0 0 0.006(14) 0.050(15) 0 0 -0.034(14) 0.008(14) 1.00272 1 1 1 1 1 2 4.466 2 4.466 2 4.466 3 4.466 4 4.466
O6 5.83(3) 0 -0.050(15) 0.014(13) 0 -0.048(16) 0 0 -0.070(14) -0.087(13) 0 0.018(12) 0.012(12) 0 0 0.033(11) -0.006(11) 0.048(16) 0 0 0.010(15) 0.048(16) 0 0 0.016(13) -0.012(13) 0.983124 1 1 1 1 1 2 4.466 2 4.466 2 4.466 3 4.466 4 4.466
O7 5.64(3) 0 0.004(13) -0.120(12) 0 0.022(15) 0 0 -0.066(12) 0.020(12) 0 -0.027(12) -0.036(12) 0 0 0.076(10) 0.026(10) 0.032(17) 0 0 0.015(16) -0.021(16) 0 0 0.012(12) 0.040(12) 1.00272 1 1 1 1 1 2 4.466 2 4.466 2 4.466 3 4.466 4 4.466
N1 4.76(4) 0 0 0 0.054(16) 0.100(15) 0 0 -0.157(19) 0 0.138(17) 0 0 0.099(18) 0 0 0 0.07(2) 0 0 0.04(2) 0 0 0 0.09(2) 0 0.975099 1 1 1 1 1 2 3.83936 2 3.83936 2 3.83936 3 3.83936 4 3.83936
C1 3.96(6) 0 -0.01(2) -0.004(18) -0.024(19) -0.035(17) 0.095(17) 0.004(16) 0.129(17) 0.007(16) 0.11(2) -0.008(17) -0.074(19) -0.160(18) -0.025(18) 0.005(18) -0.135(16) 0.00(3) 0.03(2) -0.10(2) 0.02(2) 0.05(2) 0.05(2) -0.05(2) 0.05(2) 0.10(2) 0.954082 1 1 1 1 1 2 3.1762 2 3.1762 2 3.1762 3 3.1762 4 3.1762
C2 4.11(5) 0 -0.026(17) -0.034(17) 0.033(18) -0.014(17) 0.066(15) 0.021(15) 0.047(15) -0.011(15) 0.114(19) 0.015(17) -0.036(17) -0.183(17) -0.018(17) 0.010(17) -0.107(16) 0.01(2) 0.03(2) -0.01(2) -0.05(2) 0.08(2) 0.05(2) 0.09(2) 0.03(2) 0.01(2) 0.945202 1 1 1 1 1 2 3.1762 2 3.1762 2 3.1762 3 3.1762 4 3.1762
C3 4.16(6) 0 -0.01(2) 0.08(2) 0 -0.232(18) 0 0 -0.00(2) -0.023(19) 0 0.042(19) -0.022(18) 0 0 0.25(2) -0.00(2) 0.05(2) 0 0 -0.01(2) 0.09(2) 0 0 -0.06(3) 0.04(3) 0.937184 1 1 1 1 1 2 3.1762 2 3.1762 2 3.1762 3 3.1762 4 3.1762
C4 3.89(7) 0 -0.01(2) 0.08(3) 0 -0.157(19) 0 0 0.09(2) -0.08(2) 0 0.005(19) -0.01(2) 0 0 0.23(2) -0.00(2) 0.04(2) 0 0 0.05(2) 0.03(2) 0 0 -0.02(3) -0.01(3) 0.956557 1 1 1 1 1 2 3.1762 2 3.1762 2 3.1762 3 3.1762 4 3.1762
C5 3.75(7) 0 0.08(2) 0.07(3) 0 -0.177(19) 0 0 0.047(19) 0.03(2) 0 -0.004(19) 0.023(18) 0 0 0.21(2) 0.02(2) 0.05(2) 0 0 0.06(2) -0.00(2) 0 0 0.01(3) 0.08(3) 0.956557 1 1 1 1 1 2 3.1762 2 3.1762 2 3.1762 3 3.1762 4 3.1762
C6 3.78(7) 0 0.05(2) 0.08(2) 0 -0.242(19) 0 0 -0.005(19) -0.09(2) 0 -0.010(18) 0.045(18) 0 0 0.22(2) 0.013(19) 0.07(2) 0 0 -0.03(2) -0.05(2) 0 0 -0.05(2) -0.04(2) 0.956557 1 1 1 1 1 2 3.1762 2 3.1762 2 3.1762 3 3.1762 4 3.1762
C7 4.18(7) 0 -0.01(2) 0.01(2) 0 -0.254(19) 0 0 -0.037(18) -0.04(2) 0 -0.024(18) -0.001(18) 0 0 0.23(2) -0.016(19) 0.11(2) 0 0 -0.02(2) -0.10(2) 0 0 0.07(2) -0.05(2) 0.956557 1 1 1 1 1 2 3.1762 2 3.1762 2 3.1762 3 3.1762 4 3.1762
C8 4.23(6) 0 0 0 -0.07(2) 0.001(18) 0 0 -0.204(19) 0 0.21(2) 0 0 0.14(2) 0 0 0 -0.06(3) 0 0 -0.01(3) 0 0 0 0.05(2) 0 0.941716 1 1 1 1 1 2 3.1762 2 3.1762 2 3.1762 3 3.1762 4 3.1762
C9 4.29(5) 0 0.05(2) -0.011(17) 0 -0.174(17) 0 0 0.004(19) -0.019(18) 0 0.022(19) 0.012(16) 0 0 0.31(2) -0.04(2) -0.03(2) 0 0 0.09(2) -0.03(2) 0 0 -0.02(3) -0.13(3) 0.937242 1 1 1 1 1 2 3.1762 2 3.1762 2 3.1762 3 3.1762 4 3.1762
C10 5.02(11) 0 0 0 -0.139(19) -0.206(18) 0 0 0 0 0.31(2) 0 0 0 0 0.021(17) -0.19(2) 0.07(2) 0 0 0 0 0.03(2) 0.07(2) 0 0 0.902651 1 1 1 1 1 2 3.1762 2 3.1762 2 3.1762 3 3.1762 4 3.1762
C11 4.24(5) 0 0.08(2) 0.008(17) 0 -0.224(18) 0 0 0.089(17) 0.055(16) 0 0.007(19) -0.010(18) 0 0 0.27(2) 0.035(19) 0.02(2) 0 0 0.02(2) -0.07(2) 0 0 -0.09(3) 0.01(2) 0.937242 1 1 1 1 1 2 3.1762 2 3.1762 2 3.1762 3 3.1762 4 3.1762
C12 4.81(10) 0 0 0 -0.113(19) -0.088(18) 0 0 0 0 0.29(2) 0 0 0 0 -0.028(18) -0.08(2) 0.11(3) 0 0 0 0 0.04(2) -0.04(3) 0 0 0.902651 1 1 1 1 1 2 3.1762 2 3.1762 2 3.1762 3 3.1762 4 3.1762
H10A 0.76(3) 0 0 0 0.03(2) -0.04(3) 0 0 0 0 0 0 0 0 0 0 0 0 0 0 0 0 0 0 0 0 1.13 1.29 1.29 1.29 1.29 1.29 0 2 1 2 2 2 3 2 4 2
H10B 0.73(3) 0 0 0 0.055(19) -0.05(2) 0 0 0 0 0 0 0 0 0 0 0 0 0 0 0 0 0 0 0 0 1.13 1.29 1.29 1.29 1.29 1.29 0 2 1 2 2 2 3 2 4 2
H10C 0.81(3) 0 0 0 0.05(2) -0.00(2) 0 0 0 0 0 0 0 0 0 0 0 0 0 0 0 0 0 0 0 0 1.13 1.29 1.29 1.29 1.29 1.29 0 2 1 2 2 2 3 2 4 2
H12A 0.80(4) 0 0 0 0.14(2) 0.13(3) 0 0 0 0 0 0 0 0 0 0 0 0 0 0 0 0 0 0 0 0 1.13 1.29 1.29 1.29 1.29 1.29 0 2 1 2 2 2 3 2 4 2
H12B 0.68(3) 0 0 0 0.050(17) -0.08(2) 0 0 0 0 0 0 0 0 0 0 0 0 0 0 0 0 0 0 0 0 1.13 1.29 1.29 1.29 1.29 1.29 0 2 1 2 2 2 3 2 4 2
H12C 0.89(3) 0 0 0 0.07(2) -0.00(3) 0 0 0 0 0 0 0 0 0 0 0 0 0 0 0 0 0 0 0 0 1.13 1.29 1.29 1.29 1.29 1.29 0 2 1 2 2 2 3 2 4 2
H1 1.00(3) 0 0 0 0.17(2) 0.04(3) 0 0 0 0 0 0 0 0 0 0 0 0 0 0 0 0 0 0 0 0 1.13 1.29 1.29 1.29 1.29 1.29 0 2 1 2 2 2 3 2 4 2
H4 1.10(4) 0 0 0 0.21(3) 0.10(3) 0 0 0 0 0 0 0 0 0 0 0 0 0 0 0 0 0 0 0 0 1.13 1.29 1.29 1.29 1.29 1.29 0 2 1 2 2 2 3 2 4 2
H5 1.13(4) 0 0 0 0.23(3) 0.14(3) 0 0 0 0 0 0 0 0 0 0 0 0 0 0 0 0 0 0 0 0 1.13 1.29 1.29 1.29 1.29 1.29 0 2 1 2 2 2 3 2 4 2
H6 1.07(4) 0 0 0 0.26(3) 0.15(4) 0 0 0 0 0 0 0 0 0 0 0 0 0 0 0 0 0 0 0 0 1.13 1.29 1.29 1.29 1.29 1.29 0 2 1 2 2 2 3 2 4 2
H7 1.03(5) 0 0 0 0.16(3) 0.04(4) 0 0 0 0 0 0 0 0 0 0 0 0 0 0 0 0 0 0 0 0 1.13 1.29 1.29 1.29 1.29 1.29 0 2 1 2 2 2 3 2 4 2

loop_
_atom_site_aniso_label
_atom_site_aniso_U_11
_atom_site_aniso_U_22
_atom_site_aniso_U_33
_atom_site_aniso_U_23
_atom_site_aniso_U_13
_atom_site_aniso_U_12
O1 0.0155(1) 0.0200(1) 0.0235(1) -0.0037(1) -0.0063(1) -0.0073(1)
O2 0.0484(4) 0.0254(2) 0.0332(3) -0.0019(2) -0.0100(2) -0.0255(2)
O3 0.0543(4) 0.0334(3) 0.0241(2) -0.0024(2) -0.0141(2) -0.0261(2)
O4 0.0237(2) 0.0231(2) 0.0210(1) 0.0056(2) -0.0075(2) -0.0137(2)
O5 0.0180(1) 0.0214(2) 0.0223(1) 0.0028(2) -0.0077(1) -0.0124(1)
O6 0.0208(1) 0.0209(2) 0.0216(1) -0.0022(1) -0.0036(1) -0.0137(1)
O7 0.0158(1) 0.0187(1) 0.0265(2) -0.0078(1) -0.0022(1) -0.0088(1)
N1 0.0232(2) 0.0213(2) 0.0236(2) -0.0046(2) -0.0052(1) -0.0129(1)
C1 0.0163(1) 0.0183(2) 0.0204(2) -0.0046(1) -0.0021(1) -0.0093(1)
C2 0.0145(1) 0.0164(2) 0.0182(1) -0.0030(1) -0.0036(1) -0.0080(1)
C3 0.0167(1) 0.0162(2) 0.0180(2) -0.0030(1) -0.0022(1) -0.0085(1)
C4 0.0239(2) 0.0177(2) 0.0178(2) -0.0019(1) -0.0033(1) -0.0107(1)
C5 0.0218(2) 0.0178(2) 0.0190(2) -0.0016(1) -0.0030(1) -0.0114(1)
C6 0.0234(2) 0.0188(2) 0.0179(2) -0.0009(1) -0.0048(1) -0.0118(1)
C7 0.0241(2) 0.0169(2) 0.0190(2) -0.0010(1) -0.0035(1) -0.0115(1)
C8 0.0179(1) 0.0170(1) 0.0189(1) -0.0023(1) -0.0035(1) -0.0095(1)
C9 0.0157(1) 0.0159(1) 0.0163(1) -0.0011(1) -0.0039(1) -0.0085(1)
C10 0.0193(1) 0.0256(2) 0.0270(2) -0.0003(1) -0.0068(1) -0.0140(1)
C11 0.0158(1) 0.0168(1) 0.0182(1) -0.0027(1) -0.0037(1) -0.0092(1)
C12 0.0226(2) 0.0231(2) 0.0379(3) -0.0135(2) -0.0029(2) -0.0106(1)
H1 0.0318 0.0321 0.0334 0.0003 -0.0040 -0.0221
H4 0.0458 0.0325 0.0258 0.0051 -0.0131 -0.0202
H5 0.0495 0.0315 0.0317 0.0055 -0.0093 -0.0275
H6 0.0542 0.0423 0.0235 0.0022 -0.0105 -0.0294
H7 0.0549 0.0266 0.0381 0.0059 -0.0132 -0.0247
H10A 0.0417 0.0651 0.0346 -0.0084 0.0012 -0.0351
H10B 0.0355 0.0528 0.0579 0.0105 -0.0243 -0.0235
H10C 0.0374 0.0343 0.0583 -0.0080 -0.0059 -0.0213
H12A 0.0603 0.0341 0.0465 -0.0005 -0.0093 -0.0242
H12B 0.0291 0.0425 0.0599 -0.0186 0.0047 -0.0147
H12C 0.0419 0.0435 0.0575 -0.0115 -0.0194 -0.0192

loop_
_atom_site_label
_atom_site_type_symbol
_atom_site_thermal_displace_type
_atom_site_fract_x
_atom_site_fract_y
_atom_site_fract_z
_atom_site_occupancy
_atom_site_U_iso_or_equiv
O1 O Uani 0.25849(6) 0.58305(6) 0.17514(4) 1.000 0.0198(1)
O2 O Uani 0.22969(8) 1.24583(10) 0.54054(8) 1.000 0.0324(2)
O3 O Uani 0.23769(9) 1.06879(12) 0.68602(7) 1.000 0.0342(2)
O4 O Uani 0.62477(8) 0.61663(8) 0.06875(5) 1.000 0.0215(1)
O5 O Uani 0.76234(7) 0.41582(7) 0.20079(4) 1.000 0.0190(1)
O6 O Uani 0.40373(8) 0.18006(7) 0.16858(4) 1.000 0.0199(1)
O7 O Uani 0.71018(7) 0.15314(6) 0.06812(4) 1.000 0.0205(1)
N1 N Uani 0.24034(6) 1.09953(7) 0.58316(4) 1.000 0.0218(1)
C1 C Uani 0.29258(7) 0.53497(7) 0.28895(4) 1.000 0.0183(1)
C2 C Uani 0.46060(6) 0.44375(6) 0.17801(4) 1.000 0.0161(1)
C3 C Uani 0.27980(6) 0.68382(6) 0.36352(4) 1.000 0.0171(1)
C4 C Uani 0.28332(7) 0.84598(7) 0.31615(5) 1.000 0.0200(1)
C5 C Uani 0.26312(6) 0.65958(7) 0.48359(5) 1.000 0.0192(1)
C6 C Uani 0.25190(7) 0.79509(7) 0.55619(5) 1.000 0.0195(1)
C7 C Uani 0.27203(7) 0.98238(7) 0.38790(5) 1.000 0.0198(1)
C8 C Uani 0.25618(6) 0.95411(6) 0.50650(4) 1.000 0.0177(1)
C9 C Uani 0.62405(6) 0.50331(6) 0.14056(4) 1.000 0.0156(1)
C10 C Uani 0.92497(7) 0.46398(7) 0.17933(5) 1.000 0.0224(1)
C11 C Uani 0.52009(6) 0.24363(6) 0.13846(4) 1.000 0.0164(1)
C12 C Uani 0.77608(8) -0.03531(8) 0.02069(6) 1.000 0.0286(1)
H1 H Uani 0.22609 0.44869 0.33670 1.000 0.0306
H4 H Uani 0.28916 0.87255 0.22447 1.000 0.0337
H5 H Uani 0.25914 0.53491 0.52093 1.000 0.0347
H6 H Uani 0.23975 0.77620 0.64910 1.000 0.0375
H7 H Uani 0.27650 1.10565 0.34840 1.000 0.0379
H10A H Uani 1.00449 0.43782 0.08760 1.000 0.0452
H10B H Uani 1.03067 0.37930 0.22841 1.000 0.0457
H10C H Uani 0.85995 0.61100 0.20555 1.000 0.0427
H12A H Uani 0.76846 -0.12294 0.09143 1.000 0.0475
H12B H Uani 0.93089 -0.09665 -0.03384 1.000 0.0478
H12C H Uani 0.67786 -0.02702 -0.02996 1.000 0.0463

loop_
_geom_angle_atom_site_label_1
_geom_angle_atom_site_label_2
_geom_angle_atom_site_label_3
_geom_angle
_geom_angle_publ_flag
C1 O1 C2 62.80(3) yes
C9 O5 C10 116.67(5) yes
C11 O7 C12 115.39(5) yes
O2 N1 O3 123.51(7) yes
O2 N1 C8 118.17(6) yes
O3 N1 C8 118.32(6) yes
O1 C1 C2 58.10(3) yes
O1 C1 C3 117.39(4) yes
C2 C1 C3 121.90(5) no
O1 C2 C1 59.09(3) yes
O1 C2 C9 116.29(4) yes
O1 C2 C11 113.73(4) yes
C1 C2 C9 118.98(4) no
C1 C2 C11 117.46(4) no
C9 C2 C11 117.70(4) no
C1 C3 C4 121.39(4) no
C1 C3 C5 118.59(4) no
C4 C3 C5 120.02(5) no
C3 C4 C7 120.12(5) no
C3 C5 C6 120.35(5) no
C5 C6 C8 118.24(5) no
C4 C7 C8 118.53(5) no
N1 C8 C6 118.50(4) yes
N1 C8 C7 118.75(4) yes
C6 C8 C7 122.74(5) no
O4 C9 O5 125.57(6) yes
O4 C9 C2 124.80(5) yes
O5 C9 C2 109.60(4) yes
O6 C11 O7 125.87(5) yes
O6 C11 C2 122.55(5) yes
O7 C11 C2 111.57(4) yes
O1 C1 H1 115.42 no
C2 C1 H1 116.76 no
C3 C1 H1 115.09 no
C3 C4 H4 122.01 no
C7 C4 H4 117.84 no
C3 C5 H5 120.38 no
C6 C5 H5 119.27 no
C5 C6 H6 120.45 no
C8 C6 H6 121.31 no
C4 C7 H7 118.32 no
C8 C7 H7 123.14 no
O5 C10 H10A 109.46 no
O5 C10 H10B 109.77 no
O5 C10 H10C 109.52 no
H10A C10 H10B 109.37 no
H10A C10 H10C 109.25 no
H10B C10 H10C 109.45 no
O7 C12 H12A 109.41 no
O7 C12 H12B 109.72 no
O7 C12 H12C 109.77 no
H12A C12 H12B 109.15 no
H12A C12 H12C 109.24 no
H12B C12 H12C 109.54 no

loop_
_geom_bond_atom_site_label_1
_geom_bond_atom_site_label_2
_geom_bond_distance
_geom_bond_publ_flag
O1 C1 1.4352(7) yes
O1 C2 1.4202(7) yes
O2 N1 1.2275(9) yes
O3 N1 1.2228(9) yes
O4 C9 1.2083(7) yes
O5 C9 1.3285(7) yes
O5 C10 1.4473(9) yes
O6 C11 1.2069(8) yes
O7 C11 1.3230(7) yes
O7 C12 1.4454(7) yes
N1 C8 1.4690(7) yes
C1 C2 1.4878(7) no
C1 C3 1.4871(7) no
C2 C9 1.5140(7) no
C2 C11 1.5160(6) no
C3 C4 1.4004(7) no
C3 C5 1.4006(7) no
C4 C7 1.3901(8) no
C5 C6 1.3912(8) no
C6 C8 1.3888(7) no
C7 C8 1.3885(7) no
C1 H1 1.1004 no
C4 H4 1.0850 no
C5 H5 1.0839 no
C6 H6 1.0846 no
C7 H7 1.0839 no
C10 H10A 1.0673 no
C10 H10B 1.0654 no
C10 H10C 1.0669 no
C12 H12A 1.0681 no
C12 H12B 1.0660 no
C12 H12C 1.0664 no

loop_
_geom_torsion_atom_site_label_1
_geom_torsion_atom_site_label_2
_geom_torsion_atom_site_label_3
_geom_torsion_atom_site_label_4
_geom_torsion
_geom_torsion_publ_flag
C2 O1 C1 C3 112.25(6) no
C1 O1 C2 C9 -109.51(5) no
C1 O1 C2 C11 108.90(5) no
C10 O5 C9 O4 1.14(8) no
C10 O5 C9 C2 -177.26(4) no
C12 O7 C11 O6 2.83(8) no
C12 O7 C11 C2 -176.66(5) no
O2 N1 C8 C6 -174.99(6) no
O2 N1 C8 C7 4.16(9) no
O3 N1 C8 C6 4.74(9) no
O3 N1 C8 C7 -176.10(7) no
C2 C1 C3 C4 53.01(7) no
C2 C1 C3 C5 -127.25(5) no
O1 C1 C2 C9 104.99(5) no
O1 C1 C2 C11 -102.56(5) no
C3 C1 C2 O1 -104.52(5) no
C3 C1 C2 C9 0.46(7) no
C3 C1 C2 C11 152.92(5) no
O1 C1 C3 C4 -14.75(8) no
O1 C1 C3 C5 164.99(5) no
O1 C2 C9 O4 -30.87(7) no
O1 C2 C9 O5 147.55(4) no
C1 C2 C9 O4 -98.45(6) no
C1 C2 C9 O5 79.97(5) no
C11 C2 C9 O4 109.16(6) no
C11 C2 C9 O5 -72.42(5) no
O1 C2 C11 O6 -42.68(7) no
C1 C2 C11 O7 -156.99(5) no
O1 C2 C11 O7 136.84(5) no
C1 C2 C11 O6 23.50(7) no
C9 C2 C11 O6 176.31(5) no
C9 C2 C11 O7 -4.18(6) no
C1 C3 C5 C6 179.66(5) no
C1 C3 C4 C7 -179.72(5) no
C5 C3 C4 C7 0.54(8) no
C4 C3 C5 C6 -0.60(8) no
C3 C4 C7 C8 -0.36(9) no
C3 C5 C6 C8 0.47(8) no
C5 C6 C8 N1 178.83(5) no
C5 C6 C8 C7 -0.29(9) no
C4 C7 C8 N1 -178.88(5) no
C4 C7 C8 C6 0.24(9) no

loop_
_atom_dummy_label
_atom_dummy_fract_x
_atom_dummy_fract_y
_atom_dummy_fract_z
DUM0 0.376619 0.489291 0.233531
